data_7238564
loop_
_publ_author_name
'Li, Yun-Wu'
'Tao, Ying'
'Wang, Li-Fu'
'Hu, Tong-Liang'
'Bu, Xian-He'

_publ_section_title
;
 New chiral coordination polymers constructed from well elaborated achiral
 and chiral ligands
;
_journal_issue 10
_journal_name_full 'RSC Advances'
_journal_page_first 4348
_journal_paper_doi 10.1039/c2ra00046f
_journal_volume 2
_journal_year 2012
_chemical_formula_sum 'C16 H12 Cl2 Hg N12 O2'
_chemical_formula_weight 675.87
_space_group_IT_number 96
_space_group_name_Hall 'P 4nw 2abw'
_space_group_name_H-M_alt 'P 43 21 2'
_symmetry_cell_setting tetragonal
_symmetry_space_group_name_H-M 'P 43 21 2'
_atom_sites_solution_hydrogens geom
_atom_sites_solution_primary direct
_atom_sites_solution_secondary difmap
_audit_creation_method SHELXL-97
_cell_angle_alpha 90.00
_cell_angle_beta 90.00
_cell_angle_gamma 90.00
_cell_formula_units_Z 4
_cell_length_a 17.103(2)
_cell_length_b 17.103(2)
_cell_length_c 7.1526(14)
_cell_measurement_temperature 293(2)
_cell_volume 2092.2(5)
_computing_cell_refinement CrystalClear
_computing_data_collection 'CrystalClear (Rigaku/MSC Inc., 2005)'
_computing_data_reduction CrystalClear
_computing_molecular_graphics 'Bruker SHELXTL'
_computing_publication_material 'Bruker SHELXTL'
_computing_structure_refinement 'SHELXL-97 (Sheldrick, 1997)'
_computing_structure_solution 'SHELXS-97 (Sheldrick, 1990)'
_diffrn_ambient_temperature 293(2)
_diffrn_measured_fraction_theta_full 0.997
_diffrn_measured_fraction_theta_max 0.997
_diffrn_measurement_device_type SCX-MINI
_diffrn_measurement_method '\w scans'
_diffrn_radiation_monochromator graphite
_diffrn_radiation_source 'fine-focus sealed tube'
_diffrn_radiation_type MoK\a
_diffrn_radiation_wavelength 0.71073
_diffrn_reflns_av_R_equivalents 0.0508
_diffrn_reflns_av_sigmaI/netI 0.0272
_diffrn_reflns_limit_h_max 20
_diffrn_reflns_limit_h_min -20
_diffrn_reflns_limit_k_max 20
_diffrn_reflns_limit_k_min -20
_diffrn_reflns_limit_l_max 8
_diffrn_reflns_limit_l_min -8
_diffrn_reflns_number 18390
_diffrn_reflns_theta_full 25.00
_diffrn_reflns_theta_max 25.00
_diffrn_reflns_theta_min 3.09
_exptl_absorpt_coefficient_mu 7.656
_exptl_absorpt_correction_T_max 0.7602
_exptl_absorpt_correction_T_min 0.7602
_exptl_absorpt_correction_type multi-scan
_exptl_absorpt_process_details SADABS
_exptl_crystal_colour Yellow
_exptl_crystal_density_diffrn 2.146
_exptl_crystal_density_method 'not measured'
_exptl_crystal_description needle
_exptl_crystal_F_000 1288
_exptl_crystal_size_max 0.20
_exptl_crystal_size_mid 0.20
_exptl_crystal_size_min 0.20
_refine_diff_density_max 0.438
_refine_diff_density_min -0.428
_refine_diff_density_rms 0.074
_refine_ls_abs_structure_details 'Flack H D (1983), Acta Cryst. A39, 876-881'
_refine_ls_abs_structure_Flack 0.000(9)
_refine_ls_extinction_method none
_refine_ls_goodness_of_fit_ref 1.171
_refine_ls_hydrogen_treatment constr
_refine_ls_matrix_type full
_refine_ls_number_parameters 150
_refine_ls_number_reflns 1849
_refine_ls_number_restraints 0
_refine_ls_restrained_S_all 1.171
_refine_ls_R_factor_all 0.0253
_refine_ls_R_factor_gt 0.0225
_refine_ls_shift/su_max 0.001
_refine_ls_shift/su_mean 0.000
_refine_ls_structure_factor_coef Fsqd
_refine_ls_weighting_details 'calc w=1/[\s^2^(Fo^2^)+(0.0104P)^2^+1.0871P] where P=(Fo^2^+2Fc^2^)/3'
_refine_ls_weighting_scheme calc
_refine_ls_wR_factor_gt 0.0391
_refine_ls_wR_factor_ref 0.0396
_reflns_number_gt 1767
_reflns_number_total 1849
_reflns_threshold_expression >2sigma(I)
_cod_data_source_file c2ra00046f.txt
_cod_data_source_block CCP-13
_cod_depositor_comments
;
The following automatic conversions were performed:

data item '_exptl_absorpt_correction_type' value 'Multi-Scan' was
changed to 'multi-scan' in accordance with the
/home/saulius/struct/COD-crude-data/automatic-downloads/DataCite-retrospective/RSC/depositions/lib/dictionaries/cif_core.dic
dictionary named 'cif_core.dic' version 2.4.2 last updated on
2011-04-26.

data item '_symmetry_cell_setting' value 'Tetragonal' was changed to
'tetragonal' in accordance with the
/home/saulius/struct/COD-crude-data/automatic-downloads/DataCite-retrospective/RSC/depositions/lib/dictionaries/cif_core.dic
dictionary named 'cif_core.dic' version 2.4.2 last updated on
2011-04-26.

Automatic conversion script
Id: cif_fix_values 6909 2019-04-08 15:41:33Z antanas 
;
_cod_original_cell_volume 2092.3(6)
_cod_original_sg_symbol_H-M P43212
_cod_database_code 7238564

loop_
_symmetry_equiv_pos_as_xyz
'x, y, z'
'-x, -y, z+1/2'
'-y+1/2, x+1/2, z+3/4'
'y+1/2, -x+1/2, z+1/4'
'-x+1/2, y+1/2, -z+3/4'
'x+1/2, -y+1/2, -z+1/4'
'y, x, -z'
'-y, -x, -z+1/2'

loop_
_atom_site_label
_atom_site_type_symbol
_atom_site_fract_x
_atom_site_fract_y
_atom_site_fract_z
_atom_site_U_iso_or_equiv
_atom_site_adp_type
_atom_site_occupancy
_atom_site_symmetry_multiplicity
_atom_site_calc_flag
_atom_site_refinement_flags
C1 C 0.5382(3) 0.8275(3) 0.1348(6) 0.0350(12) Uani 1 1 d .
H1 H 0.4994 0.8644 0.1130 0.042 Uiso 1 1 calc R
C2 C 0.6032(3) 0.8487(3) 0.2307(7) 0.0349(11) Uani 1 1 d .
H2 H 0.6099 0.9001 0.2695 0.042 Uiso 1 1 calc R
C3 C 0.6594(3) 0.7932(2) 0.2703(6) 0.0322(10) Uani 1 1 d .
H3 H 0.7032 0.8060 0.3408 0.039 Uiso 1 1 calc R
Hg1 Hg 0.335581(10) 0.664419(10) 0.2500 0.02968(7) Uani 1 2 d S
C8 C 0.3834(2) 0.5125(2) -0.0163(6) 0.0198(9) Uani 1 1 d .
C7 C 0.4677(2) 0.5257(2) 0.0086(5) 0.0191(8) Uani 1 1 d .
N4 N 0.25928(18) 0.5322(2) -0.0057(6) 0.0297(8) Uani 1 1 d .
N5 N 0.2735(2) 0.4722(2) -0.1169(5) 0.0329(10) Uani 1 1 d .
N3 N 0.3285(2) 0.55881(19) 0.0584(4) 0.0237(8) Uani 1 1 d .
N6 N 0.3518(2) 0.4583(2) -0.1235(5) 0.0289(10) Uani 1 1 d .
N2 N 0.48880(18) 0.60005(18) 0.0406(4) 0.0187(8) Uani 1 1 d .
C6 C 0.5645(2) 0.6194(2) 0.0332(5) 0.0164(9) Uani 1 1 d .
N1 N 0.5287(2) 0.75405(19) 0.0705(5) 0.0248(9) Uani 1 1 d .
C4 C 0.6492(2) 0.7175(2) 0.2026(5) 0.0231(10) Uani 1 1 d .
H4 H 0.6867 0.6795 0.2269 0.028 Uiso 1 1 calc R
C5 C 0.5842(2) 0.6991(2) 0.1007(5) 0.0194(10) Uani 1 1 d .
O1 O 0.0874(2) 0.47262(19) 0.7998(5) 0.0547(11) Uani 1 1 d .
Cl1 Cl 0.34936(7) 0.77281(7) 0.0228(2) 0.0444(3) Uani 1 1 d .
H1WB H 0.1397 0.4570 0.8236 0.067 Uiso 1 1 d R
H1WA H 0.0565 0.4465 0.8786 0.067 Uiso 1 1 d R

loop_
_atom_site_aniso_label
_atom_site_aniso_U_11
_atom_site_aniso_U_22
_atom_site_aniso_U_33
_atom_site_aniso_U_23
_atom_site_aniso_U_13
_atom_site_aniso_U_12
C1 0.036(3) 0.019(2) 0.049(3) 0.004(2) 0.004(2) 0.000(2)
C2 0.041(3) 0.020(2) 0.043(3) -0.007(3) 0.012(3) -0.006(2)
C3 0.025(2) 0.039(2) 0.033(2) -0.007(2) 0.000(3) -0.011(2)
Hg1 0.02829(8) 0.02829(8) 0.03247(11) -0.00656(10) -0.00656(10) 0.00409(12)
C8 0.017(2) 0.022(2) 0.020(2) 0.002(2) -0.002(2) -0.0034(17)
C7 0.024(2) 0.017(2) 0.0165(16) -0.009(2) 0.001(2) -0.0035(14)
N4 0.0175(18) 0.035(2) 0.036(2) -0.004(2) -0.005(2) -0.0011(15)
N5 0.028(2) 0.037(2) 0.033(2) -0.008(2) -0.0025(18) -0.0065(18)
N3 0.0201(19) 0.0223(18) 0.0286(19) -0.0088(15) -0.0024(18) 0.0015(17)
N6 0.031(2) 0.027(2) 0.029(2) -0.0124(16) 0.0058(18) -0.0078(18)
N2 0.0154(17) 0.0222(18) 0.0183(19) -0.0010(15) 0.0030(15) -0.0006(14)
C6 0.020(2) 0.019(2) 0.010(2) 0.0029(17) -0.0033(17) -0.0016(16)
N1 0.035(2) 0.0109(18) 0.029(2) 0.0019(15) 0.0022(17) 0.0032(15)
C4 0.023(2) 0.015(2) 0.032(2) -0.0020(17) 0.0038(19) 0.0007(17)
C5 0.021(2) 0.019(2) 0.019(2) -0.0006(18) 0.0039(19) -0.0031(18)
O1 0.058(2) 0.040(2) 0.066(3) 0.0025(19) -0.010(2) -0.0022(18)
Cl1 0.0294(7) 0.0450(7) 0.0587(8) 0.0180(7) -0.0061(7) 0.0025(5)

loop_
_atom_type_symbol
_atom_type_description
_atom_type_scat_dispersion_real
_atom_type_scat_dispersion_imag
_atom_type_scat_source
C C 0.0033 0.0016 'International Tables Vol C Tables 4.2.6.8 and 6.1.1.4'
H H 0.0000 0.0000 'International Tables Vol C Tables 4.2.6.8 and 6.1.1.4'
N N 0.0061 0.0033 'International Tables Vol C Tables 4.2.6.8 and 6.1.1.4'
O O 0.0106 0.0060 'International Tables Vol C Tables 4.2.6.8 and 6.1.1.4'
Hg Hg -2.3894 9.2266 'International Tables Vol C Tables 4.2.6.8 and 6.1.1.4'
Cl Cl 0.1484 0.1585 'International Tables Vol C Tables 4.2.6.8 and 6.1.1.4'

loop_
_geom_angle_atom_site_label_1
_geom_angle_atom_site_label_2
_geom_angle_atom_site_label_3
_geom_angle
_geom_angle_site_symmetry_1
_geom_angle_site_symmetry_3
N1 C1 C2 121.4(4) . .
N1 C1 H1 119.3 . .
C2 C1 H1 119.3 . .
C1 C2 C3 119.4(4) . .
C1 C2 H2 120.3 . .
C3 C2 H2 120.3 . .
C2 C3 C4 118.8(4) . .
C2 C3 H3 120.6 . .
C4 C3 H3 120.6 . .
N3 Hg1 N3 116.69(17) 8_665 .
N3 Hg1 Cl1 106.29(9) 8_665 .
N3 Hg1 Cl1 101.80(9) . .
N3 Hg1 Cl1 101.80(9) 8_665 8_665
N3 Hg1 Cl1 106.29(9) . 8_665
Cl1 Hg1 Cl1 124.96(6) . 8_665
N6 C8 N3 111.1(3) . .
N6 C8 C7 125.5(4) . .
N3 C8 C7 123.2(3) . .
N2 C7 C7 119.5(2) . 7
N2 C7 C8 115.6(3) . .
C7 C7 C8 124.8(2) 7 .
N5 N4 N3 107.8(3) . .
N4 N5 N6 109.8(3) . .
C8 N3 N4 106.3(3) . .
C8 N3 Hg1 132.4(3) . .
N4 N3 Hg1 121.4(3) . .
C8 N6 N5 105.1(3) . .
C6 N2 C7 119.3(3) . .
N2 C6 C6 119.5(2) . 7
N2 C6 C5 115.8(3) . .
C6 C6 C5 124.7(2) 7 .
C1 N1 C5 120.5(4) . .
C5 C4 C3 120.1(4) . .
C5 C4 H4 120.0 . .
C3 C4 H4 120.0 . .
N1 C5 C4 119.7(4) . .
N1 C5 C6 115.2(3) . .
C4 C5 C6 124.7(4) . .
H1WB O1 H1WA 107.7 . .

loop_
_geom_bond_atom_site_label_1
_geom_bond_atom_site_label_2
_geom_bond_distance
_geom_bond_site_symmetry_2
C1 N1 1.347(6) .
C1 C2 1.356(6) .
C1 H1 0.9300 .
C2 C3 1.379(6) .
C2 H2 0.9300 .
C3 C4 1.392(5) .
C3 H3 0.9300 .
Hg1 N3 2.271(3) 8_665
Hg1 N3 2.271(3) .
Hg1 Cl1 2.4763(13) .
Hg1 Cl1 2.4763(13) 8_665
C8 N6 1.319(5) .
C8 N3 1.340(5) .
C8 C7 1.470(5) .
C7 N2 1.341(5) .
C7 C7 1.410(6) 7
N4 N5 1.320(5) .
N4 N3 1.349(5) .
N5 N6 1.361(5) .
N2 C6 1.337(5) .
C6 C6 1.411(7) 7
C6 C5 1.485(5) .
N1 C5 1.353(5) .
C4 C5 1.366(5) .
C4 H4 0.9300 .
O1 H1WB 0.9504 .
O1 H1WA 0.8915 .

loop_
_geom_torsion_atom_site_label_1
_geom_torsion_atom_site_label_2
_geom_torsion_atom_site_label_3
_geom_torsion_atom_site_label_4
_geom_torsion
_geom_torsion_site_symmetry_1
_geom_torsion_site_symmetry_4
N1 C1 C2 C3 -2.8(7) . .
C1 C2 C3 C4 3.0(7) . .
N6 C8 C7 N2 148.4(4) . .
N3 C8 C7 N2 -26.5(6) . .
N6 C8 C7 C7 -28.1(8) . 7
N3 C8 C7 C7 157.1(5) . 7
N3 N4 N5 N6 1.2(5) . .
N6 C8 N3 N4 -0.1(5) . .
C7 C8 N3 N4 175.4(4) . .
N6 C8 N3 Hg1 -178.9(3) . .
C7 C8 N3 Hg1 -3.3(6) . .
N5 N4 N3 C8 -0.7(5) . .
N5 N4 N3 Hg1 178.3(3) . .
N3 Hg1 N3 C8 -27.0(3) 8_665 .
Cl1 Hg1 N3 C8 88.2(4) . .
Cl1 Hg1 N3 C8 -139.7(4) 8_665 .
N3 Hg1 N3 N4 154.3(3) 8_665 .
Cl1 Hg1 N3 N4 -90.5(3) . .
Cl1 Hg1 N3 N4 41.6(3) 8_665 .
N3 C8 N6 N5 0.8(5) . .
C7 C8 N6 N5 -174.6(4) . .
N4 N5 N6 C8 -1.2(5) . .
C7 C7 N2 C6 7.9(6) 7 .
C8 C7 N2 C6 -168.7(3) . .
C7 N2 C6 C6 8.9(6) . 7
C7 N2 C6 C5 -170.2(3) . .
C2 C1 N1 C5 0.2(6) . .
C2 C3 C4 C5 -0.6(6) . .
C1 N1 C5 C4 2.2(6) . .
C1 N1 C5 C6 176.3(4) . .
C3 C4 C5 N1 -2.0(6) . .
C3 C4 C5 C6 -175.4(4) . .
N2 C6 C5 N1 -32.6(5) . .
C6 C6 C5 N1 148.4(5) 7 .
N2 C6 C5 C4 141.1(4) . .
C6 C6 C5 C4 -37.9(7) 7 .
